data_7038625
loop_
_publ_author_name
'Yruegas, Sam'
'Huang, Kexuan'
'Wilson, David J. D.'
'Dutton, Jason L.'
'Martin, Caleb D.'

_publ_section_title
;
 Probing the reactivity of pentaphenylborole with N-H, O-H, P-H, and S-H
 bonds.
;
_journal_issue 24
_journal_name_full 'Dalton transactions (Cambridge, England : 2003)'
_journal_page_first 9902
_journal_page_last 9911
_journal_paper_doi 10.1039/c6dt00052e
_journal_volume 45
_journal_year 2016
_chemical_formula_moiety 'C60 H80 B P'
_chemical_formula_sum 'C60 H80 B P'
_chemical_formula_weight 554.43
_chemical_name_common 15
_chemical_name_systematic
;
 ?
;
_space_group_crystal_system monoclinic
_space_group_IT_number 15
_space_group_name_Hall '-C 2yc'
_space_group_name_H-M_alt 'C 1 2/c 1'
_symmetry_space_group_name_Hall '-C 2yc'
_symmetry_space_group_name_H-M 'C 1 2/c 1'
_atom_sites_solution_hydrogens mixed
_audit_creation_method SHELXL-2013
_audit_update_record
;
2016-02-27 deposited with the CCDC.
2016-02-29 downloaded from the CCDC.
;
_cell_angle_alpha 90
_cell_angle_beta 95.394(3)
_cell_angle_gamma 90
_cell_formula_units_Z 8
_cell_length_a 14.7877(6)
_cell_length_b 12.3571(6)
_cell_length_c 35.9892(16)
_cell_measurement_reflns_used 9996
_cell_measurement_temperature 150(2)
_cell_measurement_theta_max 25.839
_cell_measurement_theta_min 2.487
_cell_volume 6547.3(5)
_computing_cell_refinement 'Bruker SAINT'
_computing_data_collection 'Bruker APEX2'
_computing_data_reduction 'Bruker SAINT'
_computing_molecular_graphics 'Bruker SHELXTL'
_computing_publication_material 'Bruker SHELXTL'
_computing_structure_refinement 'SHELXL-2013 (Sheldrick, 2013)'
_computing_structure_solution 'SHELXS-97 (Sheldrick 2008)'
_diffrn_ambient_temperature 150(2)
_diffrn_measured_fraction_theta_full 0.991
_diffrn_measured_fraction_theta_max 0.991
_diffrn_measurement_device_type 'Bruker APEX-II CCD'
_diffrn_measurement_method '\f and \w scans'
_diffrn_radiation_type MoK\a
_diffrn_radiation_wavelength 0.71073
_diffrn_reflns_av_R_equivalents 0.0603
_diffrn_reflns_av_unetI/netI 0.0258
_diffrn_reflns_Laue_measured_fraction_full 0.991
_diffrn_reflns_Laue_measured_fraction_max 0.991
_diffrn_reflns_limit_h_max 17
_diffrn_reflns_limit_h_min -17
_diffrn_reflns_limit_k_max 14
_diffrn_reflns_limit_k_min -14
_diffrn_reflns_limit_l_max 43
_diffrn_reflns_limit_l_min -43
_diffrn_reflns_number 67579
_diffrn_reflns_point_group_measured_fraction_full 0.991
_diffrn_reflns_point_group_measured_fraction_max 0.991
_diffrn_reflns_theta_full 25.242
_diffrn_reflns_theta_max 25.349
_diffrn_reflns_theta_min 5.101
_exptl_absorpt_coefficient_mu 0.110
_exptl_absorpt_correction_T_max 0.999
_exptl_absorpt_correction_T_min 0.947
_exptl_absorpt_correction_type multi-scan
_exptl_absorpt_process_details SADABs
_exptl_crystal_colour green
_exptl_crystal_density_diffrn 1.125
_exptl_crystal_description blocklike
_exptl_crystal_F_000 2336
_exptl_crystal_size_max 0.195
_exptl_crystal_size_mid 0.159
_exptl_crystal_size_min 0.081
_platon_squeeze_details
;The unit cell contains 4 n-pentane molecules 
which have been treated
as a diffuse contribution to the overall 
scattering without specific atom
positions by SQUEEZE/PLATON.
;
_refine_diff_density_max 0.552
_refine_diff_density_min -0.286
_refine_diff_density_rms 0.048
_refine_ls_extinction_method none
_refine_ls_goodness_of_fit_ref 1.124
_refine_ls_hydrogen_treatment mixed
_refine_ls_matrix_type full
_refine_ls_number_parameters 387
_refine_ls_number_reflns 5953
_refine_ls_number_restraints 0
_refine_ls_restrained_S_all 1.124
_refine_ls_R_factor_all 0.0717
_refine_ls_R_factor_gt 0.0620
_refine_ls_shift/su_max 0.001
_refine_ls_shift/su_mean 0.000
_refine_ls_structure_factor_coef Fsqd
_refine_ls_weighting_details 'w=1/[\s^2^(Fo^2^)+(0.0329P)^2^+17.1146P] where P=(Fo^2^+2Fc^2^)/3'
_refine_ls_weighting_scheme calc
_refine_ls_wR_factor_gt 0.1297
_refine_ls_wR_factor_ref 0.1339
_reflns_Friedel_coverage 0.000
_reflns_number_gt 5223
_reflns_number_total 5953
_reflns_threshold_expression 'I > 2\s(I)'
_cod_data_source_file c6dt00052e2.cif
_cod_data_source_block 15
_cod_depositor_comments 'Adding full bibliography for 7038621--7038625.cif.'
_cod_database_code 7038625
_shelx_space_group_comment
;
The symmetry employed for this shelxl refinement is uniquely defined
by the following loop, which should always be used as a source of
symmetry information in preference to the above space-group names.
They are only intended as comments.
;
_shelx_estimated_absorpt_t_min 0.979
_shelx_estimated_absorpt_t_max 0.991
_shelxl_version_number 2013-4
_platon_squeeze_void_probe_radius 1.20

loop_
_space_group_symop_operation_xyz
'x, y, z'
'-x, y, -z+1/2'
'x+1/2, y+1/2, z'
'-x+1/2, y+1/2, -z+1/2'
'-x, -y, -z'
'x, -y, z-1/2'
'-x+1/2, -y+1/2, -z'
'x+1/2, -y+1/2, z-1/2'

loop_
_atom_site_label
_atom_site_type_symbol
_atom_site_fract_x
_atom_site_fract_y
_atom_site_fract_z
_atom_site_U_iso_or_equiv
_atom_site_adp_type
_atom_site_occupancy
_atom_site_site_symmetry_order
_atom_site_calc_flag
_atom_site_refinement_flags_posn
_atom_site_refinement_flags_adp
P1 P 0.62381(4) 0.48846(5) 0.12048(2) 0.02576(16) Uani 1 1 d . .
C1 C 1.00584(17) 0.1490(2) 0.20002(7) 0.0330(6) Uani 1 1 d . .
H1 H 1.0413 0.0960 0.2138 0.040 Uiso 1 1 calc R U
C2 C 1.02435(17) 0.2572(2) 0.20558(7) 0.0332(6) Uani 1 1 d . .
H15 H 1.0735 0.2784 0.2230 0.040 Uiso 1 1 calc R U
C3 C 0.97248(16) 0.3353(2) 0.18624(6) 0.0284(5) Uani 1 1 d . .
H16 H 0.9857 0.4097 0.1906 0.034 Uiso 1 1 calc R U
C4 C 0.90073(15) 0.30531(19) 0.16034(6) 0.0231(5) Uani 1 1 d . .
C5 C 0.84414(15) 0.38980(19) 0.14000(6) 0.0226(5) Uani 1 1 d . .
C6 C 0.79522(15) 0.46951(19) 0.15509(6) 0.0232(5) Uani 1 1 d . .
B1 B 0.74975(18) 0.5438(2) 0.12097(7) 0.0237(6) Uani 1 1 d . .
C8 C 0.60833(16) 0.3483(2) 0.10831(7) 0.0276(5) Uani 1 1 d . .
C9 C 0.6283(2) 0.2677(2) 0.13445(8) 0.0407(7) Uani 1 1 d . .
H29 H 0.6485 0.2866 0.1594 0.049 Uiso 1 1 calc R U
C10 C 0.6190(2) 0.1601(2) 0.12456(10) 0.0519(8) Uani 1 1 d . .
H30 H 0.6332 0.1055 0.1428 0.062 Uiso 1 1 calc R U
C11 C 0.5897(2) 0.1312(3) 0.08886(10) 0.0503(8) Uani 1 1 d . .
H2 H 0.5832 0.0570 0.0823 0.060 Uiso 1 1 calc R U
C12 C 0.83879(15) 0.39853(18) 0.09886(6) 0.0217(5) Uani 1 1 d . .
C13 C 0.88122(16) 0.31619(18) 0.07573(6) 0.0217(5) Uani 1 1 d . .
C14 C 0.82675(17) 0.2499(2) 0.05175(7) 0.0317(6) Uani 1 1 d . .
H7 H 0.7626 0.2582 0.0500 0.038 Uiso 1 1 calc R U
C15 C 0.8650(2) 0.1716(2) 0.03037(8) 0.0409(7) Uani 1 1 d . .
H6 H 0.8271 0.1258 0.0144 0.049 Uiso 1 1 calc R U
C16 C 0.95811(19) 0.1603(2) 0.03230(7) 0.0370(6) Uani 1 1 d . .
H5 H 0.9845 0.1070 0.0177 0.044 Uiso 1 1 calc R U
C17 C 1.01310(18) 0.2271(2) 0.05571(7) 0.0326(6) Uani 1 1 d . .
H3 H 1.0773 0.2205 0.0567 0.039 Uiso 1 1 calc R U
C18 C 0.97465(16) 0.30351(19) 0.07759(6) 0.0252(5) Uani 1 1 d . .
H4 H 1.0127 0.3477 0.0940 0.030 Uiso 1 1 calc R U
C19 C 0.78298(16) 0.52439(18) 0.04691(6) 0.0235(5) Uani 1 1 d . .
C20 C 0.85909(18) 0.5257(2) 0.02663(7) 0.0316(6) Uani 1 1 d . .
H12 H 0.9148 0.4964 0.0375 0.038 Uiso 1 1 calc R U
C21 C 0.8550(2) 0.5687(2) -0.00877(7) 0.0387(7) Uani 1 1 d . .
H8 H 0.9076 0.5682 -0.0220 0.046 Uiso 1 1 calc R U
C22 C 0.7751(2) 0.6127(2) -0.02533(7) 0.0381(6) Uani 1 1 d . .
H9 H 0.7725 0.6426 -0.0497 0.046 Uiso 1 1 calc R U
C23 C 0.6992(2) 0.6125(2) -0.00576(7) 0.0368(6) Uani 1 1 d . .
H10 H 0.6438 0.6420 -0.0168 0.044 Uiso 1 1 calc R U
C24 C 0.70358(17) 0.5693(2) 0.02986(7) 0.0294(6) Uani 1 1 d . .
H11 H 0.6508 0.5704 0.0430 0.035 Uiso 1 1 calc R U
C25 C 0.93537(17) 0.1177(2) 0.17427(7) 0.0299(6) Uani 1 1 d . .
H14 H 0.9225 0.0430 0.1703 0.036 Uiso 1 1 calc R U
C26 C 0.88353(16) 0.1956(2) 0.15428(6) 0.0262(5) Uani 1 1 d . .
H13 H 0.8358 0.1738 0.1363 0.031 Uiso 1 1 calc R U
C27 C 0.77835(16) 0.4787(2) 0.19501(6) 0.0273(5) Uani 1 1 d . .
C28 C 0.7606(2) 0.5779(2) 0.21051(7) 0.0430(7) Uani 1 1 d . .
H21 H 0.7620 0.6413 0.1956 0.052 Uiso 1 1 calc R U
C29 C 0.7408(2) 0.5874(3) 0.24731(8) 0.0521(8) Uani 1 1 d . .
H17 H 0.7280 0.6567 0.2570 0.062 Uiso 1 1 calc R U
C30 C 0.7395(2) 0.4982(3) 0.26981(7) 0.0470(8) Uani 1 1 d . .
H18 H 0.7284 0.5055 0.2953 0.056 Uiso 1 1 calc R U
C31 C 0.75435(19) 0.3995(2) 0.25523(7) 0.0387(7) Uani 1 1 d . .
H19 H 0.7525 0.3369 0.2705 0.046 Uiso 1 1 calc R U
C32 C 0.77228(18) 0.3889(2) 0.21820(7) 0.0328(6) Uani 1 1 d . .
H20 H 0.7807 0.3187 0.2084 0.039 Uiso 1 1 calc R U
C33 C 0.75450(15) 0.67341(19) 0.12312(6) 0.0222(5) Uani 1 1 d . .
C34 C 0.68609(17) 0.7413(2) 0.13370(7) 0.0273(5) Uani 1 1 d . .
H26 H 0.6302 0.7102 0.1393 0.033 Uiso 1 1 calc R U
C35 C 0.69658(17) 0.8528(2) 0.13635(7) 0.0299(6) Uani 1 1 d . .
H25 H 0.6487 0.8964 0.1439 0.036 Uiso 1 1 calc R U
C36 C 0.77623(18) 0.9000(2) 0.12799(7) 0.0326(6) Uani 1 1 d . .
H24 H 0.7837 0.9763 0.1295 0.039 Uiso 1 1 calc R U
C37 C 0.84554(18) 0.8351(2) 0.11738(8) 0.0366(6) Uani 1 1 d . .
H23 H 0.9010 0.8671 0.1118 0.044 Uiso 1 1 calc R U
C38 C 0.83483(17) 0.7243(2) 0.11487(7) 0.0318(6) Uani 1 1 d . .
H22 H 0.8832 0.6815 0.1074 0.038 Uiso 1 1 calc R U
C39 C 0.5786(2) 0.3187(2) 0.07187(8) 0.0400(7) Uani 1 1 d . .
H28 H 0.5646 0.3728 0.0535 0.048 Uiso 1 1 calc R U
C40 C 0.5696(2) 0.2105(3) 0.06240(9) 0.0518(8) Uani 1 1 d . .
H27 H 0.5494 0.1906 0.0375 0.062 Uiso 1 1 calc R U
C51 C 0.78932(15) 0.48480(18) 0.08585(6) 0.0219(5) Uani 1 1 d . .
H100 H 0.5590(17) 0.538(2) 0.0993(7) 0.029(7) Uiso 1 1 d . .
H101 H 0.587(2) 0.496(3) 0.1528(9) 0.058(9) Uiso 1 1 d . .

loop_
_atom_site_aniso_label
_atom_site_aniso_U_11
_atom_site_aniso_U_22
_atom_site_aniso_U_33
_atom_site_aniso_U_23
_atom_site_aniso_U_13
_atom_site_aniso_U_12
P1 0.0271(3) 0.0243(3) 0.0268(3) -0.0006(3) 0.0080(2) 0.0044(3)
C1 0.0313(13) 0.0442(16) 0.0242(12) 0.0077(11) 0.0065(10) 0.0141(12)
C2 0.0276(13) 0.0499(17) 0.0219(12) -0.0023(11) 0.0017(10) 0.0055(12)
C3 0.0298(13) 0.0324(13) 0.0234(12) -0.0030(10) 0.0048(10) 0.0031(11)
C4 0.0228(11) 0.0290(13) 0.0185(11) -0.0011(9) 0.0074(9) 0.0055(10)
C5 0.0240(11) 0.0233(12) 0.0206(11) -0.0012(9) 0.0035(9) 0.0014(10)
C6 0.0248(11) 0.0249(12) 0.0206(11) -0.0023(9) 0.0052(9) 0.0024(10)
B1 0.0242(13) 0.0261(14) 0.0216(13) -0.0015(11) 0.0053(10) 0.0044(11)
C8 0.0251(12) 0.0263(13) 0.0322(13) -0.0023(10) 0.0069(10) -0.0009(10)
C9 0.0486(17) 0.0297(15) 0.0427(16) 0.0013(12) -0.0021(13) 0.0016(13)
C10 0.0555(19) 0.0299(15) 0.069(2) 0.0052(15) -0.0022(16) 0.0032(14)
C11 0.0528(19) 0.0326(16) 0.067(2) -0.0134(15) 0.0129(16) -0.0069(14)
C12 0.0214(11) 0.0235(12) 0.0209(11) -0.0037(9) 0.0057(9) 0.0011(9)
C13 0.0287(12) 0.0199(11) 0.0173(11) 0.0010(9) 0.0060(9) 0.0037(9)
C14 0.0284(13) 0.0341(14) 0.0323(13) -0.0071(11) 0.0005(10) 0.0078(11)
C15 0.0509(17) 0.0368(15) 0.0334(15) -0.0166(12) -0.0051(12) 0.0094(13)
C16 0.0500(17) 0.0341(14) 0.0279(13) -0.0067(11) 0.0087(12) 0.0195(13)
C17 0.0343(14) 0.0328(14) 0.0323(14) 0.0047(11) 0.0113(11) 0.0128(11)
C18 0.0266(12) 0.0227(12) 0.0270(12) 0.0006(10) 0.0069(10) 0.0029(10)
C19 0.0301(12) 0.0200(11) 0.0212(11) -0.0047(9) 0.0066(9) 0.0007(10)
C20 0.0334(13) 0.0323(14) 0.0302(13) 0.0031(11) 0.0089(10) 0.0045(11)
C21 0.0454(16) 0.0430(16) 0.0304(14) 0.0046(12) 0.0171(12) 0.0049(13)
C22 0.0596(18) 0.0343(15) 0.0213(13) 0.0038(11) 0.0084(12) 0.0042(13)
C23 0.0466(16) 0.0335(14) 0.0294(14) 0.0022(11) -0.0017(12) 0.0117(12)
C24 0.0347(14) 0.0293(13) 0.0250(12) -0.0003(10) 0.0066(10) 0.0085(11)
C25 0.0314(13) 0.0288(13) 0.0310(13) 0.0042(11) 0.0100(10) 0.0086(11)
C26 0.0259(12) 0.0282(13) 0.0246(12) -0.0010(10) 0.0033(9) 0.0050(10)
C27 0.0293(12) 0.0301(13) 0.0230(12) 0.0010(10) 0.0057(10) 0.0096(10)
C28 0.071(2) 0.0343(15) 0.0238(13) 0.0008(11) 0.0069(13) 0.0154(14)
C29 0.086(2) 0.0399(17) 0.0310(15) -0.0048(13) 0.0105(15) 0.0213(17)
C30 0.0625(19) 0.059(2) 0.0216(13) 0.0010(13) 0.0127(13) 0.0235(16)
C31 0.0425(15) 0.0479(17) 0.0274(14) 0.0104(12) 0.0120(11) 0.0106(13)
C32 0.0393(14) 0.0337(14) 0.0268(13) 0.0008(11) 0.0110(11) 0.0048(12)
C33 0.0274(12) 0.0248(12) 0.0141(10) 0.0003(9) 0.0012(9) 0.0046(10)
C34 0.0278(12) 0.0277(13) 0.0272(12) -0.0022(10) 0.0071(10) 0.0016(10)
C35 0.0341(14) 0.0253(13) 0.0305(13) -0.0036(10) 0.0044(11) 0.0075(11)
C36 0.0455(15) 0.0205(12) 0.0310(13) -0.0020(10) -0.0003(11) -0.0013(11)
C37 0.0303(14) 0.0348(15) 0.0454(16) -0.0031(12) 0.0079(12) -0.0066(12)
C38 0.0272(13) 0.0308(14) 0.0379(14) -0.0039(11) 0.0061(11) 0.0022(11)
C39 0.0488(17) 0.0375(16) 0.0338(15) -0.0016(12) 0.0046(12) -0.0099(13)
C40 0.061(2) 0.0490(19) 0.0456(18) -0.0160(15) 0.0053(15) -0.0213(16)
C51 0.0244(11) 0.0211(12) 0.0207(11) -0.0019(9) 0.0052(9) 0.0006(9)

loop_
_atom_type_symbol
_atom_type_description
_atom_type_scat_dispersion_real
_atom_type_scat_dispersion_imag
_atom_type_scat_source
C C 0.0033 0.0016 'International Tables Vol C Tables 4.2.6.8 and 6.1.1.4'
H H 0.0000 0.0000 'International Tables Vol C Tables 4.2.6.8 and 6.1.1.4'
O O 0.0106 0.0060 'International Tables Vol C Tables 4.2.6.8 and 6.1.1.4'
B B 0.0013 0.0007 'International Tables Vol C Tables 4.2.6.8 and 6.1.1.4'
P P 0.1023 0.0942 'International Tables Vol C Tables 4.2.6.8 and 6.1.1.4'

loop_
_geom_angle_atom_site_label_1
_geom_angle_atom_site_label_2
_geom_angle_atom_site_label_3
_geom_angle
C8 P1 B1 115.67(11)
C8 P1 H100 103.8(11)
B1 P1 H100 118.4(11)
C8 P1 H101 102.9(14)
B1 P1 H101 115.5(14)
H100 P1 H101 98.0(17)
C2 C1 C25 119.8(2)
C2 C1 H1 120.1
C25 C1 H1 120.1
C1 C2 C3 120.8(2)
C1 C2 H15 119.6
C3 C2 H15 119.6
C2 C3 C4 120.2(2)
C2 C3 H16 119.9
C4 C3 H16 119.9
C26 C4 C3 118.6(2)
C26 C4 C5 121.4(2)
C3 C4 C5 120.0(2)
C6 C5 C12 111.4(2)
C6 C5 C4 127.3(2)
C12 C5 C4 121.23(19)
C5 C6 C27 125.7(2)
C5 C6 B1 107.71(19)
C27 C6 B1 126.26(19)
C33 B1 C51 118.1(2)
C33 B1 C6 120.9(2)
C51 B1 C6 100.43(18)
C33 B1 P1 112.44(17)
C51 B1 P1 104.24(16)
C6 B1 P1 97.65(15)
C9 C8 C39 118.7(2)
C9 C8 P1 121.0(2)
C39 C8 P1 120.3(2)
C10 C9 C8 120.6(3)
C10 C9 H29 119.7
C8 C9 H29 119.7
C11 C10 C9 120.6(3)
C11 C10 H30 119.7
C9 C10 H30 119.7
C10 C11 C40 119.6(3)
C10 C11 H2 120.2
C40 C11 H2 120.2
C51 C12 C5 112.36(19)
C51 C12 C13 126.0(2)
C5 C12 C13 121.58(19)
C18 C13 C14 118.7(2)
C18 C13 C12 121.4(2)
C14 C13 C12 120.0(2)
C15 C14 C13 120.8(2)
C15 C14 H7 119.6
C13 C14 H7 119.6
C16 C15 C14 119.9(3)
C16 C15 H6 120.1
C14 C15 H6 120.1
C15 C16 C17 119.8(2)
C15 C16 H5 120.1
C17 C16 H5 120.1
C18 C17 C16 120.2(2)
C18 C17 H3 119.9
C16 C17 H3 119.9
C17 C18 C13 120.7(2)
C17 C18 H4 119.7
C13 C18 H4 119.7
C24 C19 C20 117.0(2)
C24 C19 C51 121.8(2)
C20 C19 C51 121.1(2)
C21 C20 C19 121.3(2)
C21 C20 H12 119.3
C19 C20 H12 119.3
C20 C21 C22 120.8(2)
C20 C21 H8 119.6
C22 C21 H8 119.6
C23 C22 C21 118.8(2)
C23 C22 H9 120.6
C21 C22 H9 120.6
C22 C23 C24 120.3(2)
C22 C23 H10 119.8
C24 C23 H10 119.8
C23 C24 C19 121.8(2)
C23 C24 H11 119.1
C19 C24 H11 119.1
C1 C25 C26 119.8(2)
C1 C25 H14 120.1
C26 C25 H14 120.1
C25 C26 C4 120.7(2)
C25 C26 H13 119.7
C4 C26 H13 119.7
C28 C27 C32 116.0(2)
C28 C27 C6 120.9(2)
C32 C27 C6 122.9(2)
C27 C28 C29 121.7(3)
C27 C28 H21 119.2
C29 C28 H21 119.2
C30 C29 C28 120.9(3)
C30 C29 H17 119.6
C28 C29 H17 119.6
C31 C30 C29 118.9(3)
C31 C30 H18 120.5
C29 C30 H18 120.5
C30 C31 C32 120.6(3)
C30 C31 H19 119.7
C32 C31 H19 119.7
C31 C32 C27 121.8(2)
C31 C32 H20 119.1
C27 C32 H20 119.1
C34 C33 C38 116.0(2)
C34 C33 B1 125.7(2)
C38 C33 B1 118.2(2)
C35 C34 C33 122.4(2)
C35 C34 H26 118.8
C33 C34 H26 118.8
C36 C35 C34 119.9(2)
C36 C35 H25 120.0
C34 C35 H25 120.0
C35 C36 C37 119.2(2)
C35 C36 H24 120.4
C37 C36 H24 120.4
C38 C37 C36 120.6(2)
C38 C37 H23 119.7
C36 C37 H23 119.7
C37 C38 C33 121.8(2)
C37 C38 H22 119.1
C33 C38 H22 119.1
C40 C39 C8 120.1(3)
C40 C39 H28 120.0
C8 C39 H28 120.0
C11 C40 C39 120.5(3)
C11 C40 H27 119.8
C39 C40 H27 119.8
C12 C51 C19 125.0(2)
C12 C51 B1 108.02(19)
C19 C51 B1 126.6(2)

loop_
_geom_bond_atom_site_label_1
_geom_bond_atom_site_label_2
_geom_bond_distance
P1 C8 1.796(3)
P1 B1 1.983(3)
P1 H100 1.32(2)
P1 H101 1.33(3)
C1 C2 1.376(4)
C1 C25 1.383(4)
C1 H1 0.9500
C2 C3 1.380(4)
C2 H15 0.9500
C3 C4 1.395(3)
C3 H16 0.9500
C4 C26 1.393(3)
C4 C5 1.487(3)
C5 C6 1.365(3)
C5 C12 1.479(3)
C6 C27 1.486(3)
C6 B1 1.627(3)
B1 C33 1.604(3)
B1 C51 1.616(3)
C8 C9 1.382(4)
C8 C39 1.392(4)
C9 C10 1.381(4)
C9 H29 0.9500
C10 C11 1.364(5)
C10 H30 0.9500
C11 C40 1.379(5)
C11 H2 0.9500
C12 C51 1.351(3)
C12 C13 1.490(3)
C13 C18 1.386(3)
C13 C14 1.391(3)
C14 C15 1.389(4)
C14 H7 0.9500
C15 C16 1.379(4)
C15 H6 0.9500
C16 C17 1.387(4)
C16 H5 0.9500
C17 C18 1.385(3)
C17 H3 0.9500
C18 H4 0.9500
C19 C24 1.388(3)
C19 C20 1.398(3)
C19 C51 1.479(3)
C20 C21 1.377(4)
C20 H12 0.9500
C21 C22 1.384(4)
C21 H8 0.9500
C22 C23 1.379(4)
C22 H9 0.9500
C23 C24 1.384(4)
C23 H10 0.9500
C24 H11 0.9500
C25 C26 1.389(3)
C25 H14 0.9500
C26 H13 0.9500
C27 C28 1.382(4)
C27 C32 1.396(3)
C28 C29 1.388(4)
C28 H21 0.9500
C29 C30 1.369(4)
C29 H17 0.9500
C30 C31 1.354(4)
C30 H18 0.9500
C31 C32 1.389(3)
C31 H19 0.9500
C32 H20 0.9500
C33 C34 1.395(3)
C33 C38 1.401(3)
C34 C35 1.389(3)
C34 H26 0.9500
C35 C36 1.373(4)
C35 H25 0.9500
C36 C37 1.383(4)
C36 H24 0.9500
C37 C38 1.380(4)
C37 H23 0.9500
C38 H22 0.9500
C39 C40 1.383(4)
C39 H28 0.9500
C40 H27 0.9500

loop_
_geom_torsion_atom_site_label_1
_geom_torsion_atom_site_label_2
_geom_torsion_atom_site_label_3
_geom_torsion_atom_site_label_4
_geom_torsion
C25 C1 C2 C3 1.1(4)
C1 C2 C3 C4 -0.7(4)
C2 C3 C4 C26 -0.6(3)
C2 C3 C4 C5 179.0(2)
C26 C4 C5 C6 121.4(3)
C3 C4 C5 C6 -58.3(3)
C26 C4 C5 C12 -61.6(3)
C3 C4 C5 C12 118.7(2)
C12 C5 C6 C27 173.7(2)
C4 C5 C6 C27 -9.1(4)
C12 C5 C6 B1 -0.1(3)
C4 C5 C6 B1 177.2(2)
C5 C6 B1 C33 -133.3(2)
C27 C6 B1 C33 53.0(3)
C5 C6 B1 C51 -1.4(2)
C27 C6 B1 C51 -175.1(2)
C5 C6 B1 P1 104.69(18)
C27 C6 B1 P1 -69.0(3)
B1 P1 C8 C9 81.0(2)
B1 P1 C8 C39 -96.9(2)
C39 C8 C9 C10 0.1(4)
P1 C8 C9 C10 -177.8(2)
C8 C9 C10 C11 -0.3(5)
C9 C10 C11 C40 0.3(5)
C6 C5 C12 C51 1.9(3)
C4 C5 C12 C51 -175.6(2)
C6 C5 C12 C13 -175.7(2)
C4 C5 C12 C13 6.9(3)
C51 C12 C13 C18 116.2(3)
C5 C12 C13 C18 -66.6(3)
C51 C12 C13 C14 -64.1(3)
C5 C12 C13 C14 113.1(3)
C18 C13 C14 C15 0.7(4)
C12 C13 C14 C15 -179.0(2)
C13 C14 C15 C16 -1.2(4)
C14 C15 C16 C17 0.2(4)
C15 C16 C17 C18 1.2(4)
C16 C17 C18 C13 -1.7(4)
C14 C13 C18 C17 0.7(3)
C12 C13 C18 C17 -179.5(2)
C24 C19 C20 C21 -0.6(4)
C51 C19 C20 C21 -175.9(2)
C19 C20 C21 C22 0.4(4)
C20 C21 C22 C23 -0.2(4)
C21 C22 C23 C24 0.3(4)
C22 C23 C24 C19 -0.6(4)
C20 C19 C24 C23 0.7(4)
C51 C19 C24 C23 175.9(2)
C2 C1 C25 C26 -0.2(4)
C1 C25 C26 C4 -1.1(4)
C3 C4 C26 C25 1.5(3)
C5 C4 C26 C25 -178.2(2)
C5 C6 C27 C28 154.5(3)
B1 C6 C27 C28 -32.9(4)
C5 C6 C27 C32 -30.6(4)
B1 C6 C27 C32 141.9(3)
C32 C27 C28 C29 1.9(4)
C6 C27 C28 C29 177.1(3)
C27 C28 C29 C30 1.0(5)
C28 C29 C30 C31 -2.6(5)
C29 C30 C31 C32 1.2(5)
C30 C31 C32 C27 1.9(4)
C28 C27 C32 C31 -3.4(4)
C6 C27 C32 C31 -178.5(2)
C51 B1 C33 C34 138.4(2)
C6 B1 C33 C34 -97.6(3)
P1 B1 C33 C34 16.9(3)
C51 B1 C33 C38 -43.7(3)
C6 B1 C33 C38 80.3(3)
P1 B1 C33 C38 -165.19(18)
C38 C33 C34 C35 -0.6(3)
B1 C33 C34 C35 177.3(2)
C33 C34 C35 C36 0.7(4)
C34 C35 C36 C37 -0.7(4)
C35 C36 C37 C38 0.5(4)
C36 C37 C38 C33 -0.4(4)
C34 C33 C38 C37 0.5(4)
B1 C33 C38 C37 -177.6(2)
C9 C8 C39 C40 0.0(4)
P1 C8 C39 C40 178.0(2)
C10 C11 C40 C39 -0.2(5)
C8 C39 C40 C11 0.1(5)
C5 C12 C51 C19 170.4(2)
C13 C12 C51 C19 -12.2(4)
C5 C12 C51 B1 -2.8(3)
C13 C12 C51 B1 174.6(2)
C24 C19 C51 C12 145.5(2)
C20 C19 C51 C12 -39.5(4)
C24 C19 C51 B1 -42.6(3)
C20 C19 C51 B1 132.4(3)
C33 B1 C51 C12 136.2(2)
C6 B1 C51 C12 2.5(2)
P1 B1 C51 C12 -98.24(19)
C33 B1 C51 C19 -36.8(3)
C6 B1 C51 C19 -170.5(2)
P1 B1 C51 C19 88.7(2)

loop_
_platon_squeeze_void_nr
_platon_squeeze_void_average_x
_platon_squeeze_void_average_y
_platon_squeeze_void_average_z
_platon_squeeze_void_volume
_platon_squeeze_void_count_electrons
_platon_squeeze_void_content
1 0.500 0.228 0.250 182 61 ' '
2 0.500 -0.228 0.750 182 61 ' '
3 1.000 0.272 0.750 182 61 ' '
4 0.000 0.728 0.250 182 61 ' '
